data_4517816
loop_
_publ_author_name
'Blumenberg, Jonas'
'Kampert, Florian'
'Hepp, Alexander'
'Hahn, F. Ekkehardt'

_publ_section_title
;
 Synthesis of IrIII Hydrido Complexes by Oxidative Addition of Halogenated
 Theophylline and Adenine Derivatives
;
_journal_name_full 'ACS Omega'
_journal_paper_doi 10.1021/acsomega.0c02290
_journal_year 2020
_chemical_formula_moiety 'C43 H37 Cl I Ir N4 O2 P2, 2(C H Cl3)'
_chemical_formula_sum 'C45 H39 Cl7 I Ir N4 O2 P2'
_chemical_formula_weight 1297.073
_chemical_name_systematic IrHCl(TheophyllineI_kO1_kN7_(PPh3)2]_x2CHCl3
_space_group_crystal_system monoclinic
_space_group_IT_number 14
_space_group_name_Hall '-P 2ybc'
_space_group_name_H-M_alt 'P 1 21/c 1'
_symmetry_Int_Tables_number 14
_atom_sites_solution_hydrogens mixed
_atom_sites_solution_primary iterative
_audit_creation_date 2019-12-02
_audit_creation_method
;
Olex2 1.3
(compiled 2019.09.11 svn.r3662 for OlexSys, GUI svn.r5938)
;
_cell_angle_alpha 90
_cell_angle_beta 96.227(1)
_cell_angle_gamma 90
_cell_formula_units_Z 4
_cell_length_a 13.6487(2)
_cell_length_b 19.0356(3)
_cell_length_c 18.3707(3)
_cell_measurement_reflns_used 9127
_cell_measurement_temperature 100.02
_cell_measurement_theta_max 55.185
_cell_measurement_theta_min 4.948
_cell_volume 4744.75(13)
_computing_cell_refinement 'Bruker SAINT'
_computing_data_collection 'Bruker APEX2'
_computing_data_reduction 'Bruker SAINT'
_computing_molecular_graphics 'Olex2 1.3 (Dolomanov et al., 2009)'
_computing_publication_material 'Olex2 1.3 (Dolomanov et al., 2009)'
_computing_structure_refinement 'olex2.refine 1.3 (Bourhis et al., 2015)'
_computing_structure_solution 'olex2.solve 1.3 (Bourhis et al., 2015)'
_diffrn_ambient_temperature 100.02
_diffrn_measured_fraction_theta_full 0.9994
_diffrn_measured_fraction_theta_max 0.9971
_diffrn_measurement_device_type 'Bruker APEX-II CCD'
_diffrn_measurement_method 'Omega and Phi scans'
_diffrn_radiation_monochromator 'Goebel mirror'
_diffrn_radiation_type 'Mo K\a'
_diffrn_radiation_wavelength 0.71073
_diffrn_reflns_av_R_equivalents 0.0275
_diffrn_reflns_av_unetI/netI 0.0172
_diffrn_reflns_Laue_measured_fraction_full 0.9994
_diffrn_reflns_Laue_measured_fraction_max 0.9971
_diffrn_reflns_limit_h_max 17
_diffrn_reflns_limit_h_min -17
_diffrn_reflns_limit_k_max 24
_diffrn_reflns_limit_k_min -24
_diffrn_reflns_limit_l_max 23
_diffrn_reflns_limit_l_min -23
_diffrn_reflns_number 68983
_diffrn_reflns_point_group_measured_fraction_full 0.9994
_diffrn_reflns_point_group_measured_fraction_max 0.9971
_diffrn_reflns_theta_full 25.2417
_diffrn_reflns_theta_max 27.60
_diffrn_reflns_theta_min 1.84
_diffrn_source microsource
_exptl_absorpt_coefficient_mu 3.969
_exptl_absorpt_correction_T_max 0.7455
_exptl_absorpt_correction_T_min 0.5399
_exptl_absorpt_correction_type multi-scan
_exptl_absorpt_process_details 'Multi-scan correction included in APEX2 package (Bruker AXS, 2012)'
_exptl_crystal_colour 'clear light colourless'
_exptl_crystal_colour_lustre clear
_exptl_crystal_colour_modifier light
_exptl_crystal_colour_primary colourless
_exptl_crystal_density_diffrn 1.816
_exptl_crystal_description colourless
_exptl_crystal_F_000 2528.360
_exptl_crystal_size_max 0.366
_exptl_crystal_size_mid 0.292
_exptl_crystal_size_min 0.192
_refine_diff_density_max 3.1925
_refine_diff_density_min -2.7075
_refine_diff_density_rms 0.1936
_refine_ls_d_res_high 0.7669
_refine_ls_d_res_low 11.0487
_refine_ls_extinction_expression Fc^*^=kFc[1+0.001xFc^2^\l^3^/sin(2\q)]^-1/4^
_refine_ls_extinction_method none
_refine_ls_goodness_of_fit_ref 1.0374
_refine_ls_hydrogen_treatment mixed
_refine_ls_matrix_type full
_refine_ls_number_constraints 72
_refine_ls_number_parameters 566
_refine_ls_number_reflns 10990
_refine_ls_number_restraints 18
_refine_ls_restrained_S_all 1.0365
_refine_ls_R_factor_all 0.0408
_refine_ls_R_factor_gt 0.0379
_refine_ls_shift/su_max 0.0003
_refine_ls_shift/su_mean 0.0000
_refine_ls_structure_factor_coef Fsqd
_refine_ls_weighting_details 'w=1/[\s^2^(Fo^2^)+(0.0606P)^2^+37.0705P] where P=(Fo^2^+2Fc^2^)/3'
_refine_ls_weighting_scheme calc
_refine_ls_wR_factor_gt 0.1104
_refine_ls_wR_factor_ref 0.1132
_reflns_Friedel_coverage 0.0
_reflns_limit_h_max 17
_reflns_limit_h_min -17
_reflns_limit_k_max 24
_reflns_limit_k_min 0
_reflns_limit_l_max 23
_reflns_limit_l_min 0
_reflns_number_gt 10228
_reflns_number_total 10990
_reflns_threshold_expression I>=2u(I)
_cod_data_source_file ao0c02290_si_003.cif
_cod_data_source_block jb170410_0m
_cod_database_code 4517816
_shelx_shelxl_version_number 2014/7
_shelx_space_group_comment
;
The symmetry employed for this shelxl refinement is uniquely defined
by the following loop, which should always be used as a source of
symmetry information in preference to the above space-group names.
They are only intended as comments.
;
_shelx_estimated_absorpt_t_max 0.516
_shelx_estimated_absorpt_t_min 0.324
_olex2_refinement_description
;
1. Fixed Uiso
 At 1.2 times of:
  All C(H) groups
 At 1.5 times of:
  All C(H,H,H) groups
2. Rigid bond restraints
 Cl7, Cl2, Cl4
 with sigma for 1-2 distances of 0.01 and sigma for 1-3 distances of 0.01
3. Uiso/Uaniso restraints and constraints
Cl7 \\sim Cl2 \\sim Cl4: within 2A with sigma of 0.04 and sigma for terminal
atoms of 0.08 within 2A
Uanis(Cl7) \\sim Ueq, Uanis(Cl2) \\sim Ueq, Uanis(Cl4) \\sim Ueq: with sigma of
0.1 and sigma for terminal atoms of 0.2
4.a Ternary CH refined with riding coordinates:
 C48(H48), C49(H49)
4.b Aromatic/amide H refined with riding coordinates:
 C13(H13), C14(H14), C15(H15), C16(H16), C17(H17), C19(H19), C20(H20),
 C21(H21), C22(H22), C23(H23), C25(H25), C26(H26), C27(H27), C28(H28), C29(H29),
  C31(H31), C32(H32), C33(H33), C34(H34), C35(H35), C37(H37), C38(H38),
 C39(H39), C40(H40), C41(H41), C43(H43), C44(H44), C45(H45), C46(H46), C47(H47)
4.c Idealised Me refined as rotating group:
 C10(H10a,H10b,H10c), C11(H11a,H11b,H11c)
;
_olex2_submission_special_instructions 'No special instructions were received'

loop_
_space_group_symop_id
_space_group_symop_operation_xyz
1 x,y,z
2 -x,y+1/2,-z+1/2
3 -x,-y,-z
4 x,-y-1/2,z-1/2

loop_
_atom_site_label
_atom_site_type_symbol
_atom_site_fract_x
_atom_site_fract_y
_atom_site_fract_z
_atom_site_U_iso_or_equiv
_atom_site_adp_type
_atom_site_occupancy
_atom_site_refinement_flags_posn
_atom_site_refinement_flags_adp
Ir1 Ir 0.547254(13) 0.886123(9) 0.813285(9) 0.01379(7) Uani 1.000000 . .
I1 I 0.74386(2) 0.710548(16) 0.805310(18) 0.02213(9) Uani 1.000000 . .
Cl1 Cl 0.49093(9) 0.84616(6) 0.92509(6) 0.0189(2) Uani 1.000000 . .
P1 P 0.62073(9) 0.92998(6) 0.71765(6) 0.0145(2) Uani 1.000000 . .
P2 P 0.38599(9) 0.91132(6) 0.77495(7) 0.0155(2) Uani 1.000000 . .
O1 O 0.6044(3) 0.98553(18) 0.88338(18) 0.0178(7) Uani 1.000000 . .
O2 O 0.8743(3) 1.0254(2) 1.0523(2) 0.0226(7) Uani 1.000000 . .
N1 N 0.7411(3) 1.0085(2) 0.9671(2) 0.0173(8) Uani 1.000000 . .
C2 C 0.8301(4) 0.9862(3) 1.0077(3) 0.0184(9) Uani 1.000000 . .
N3 N 0.8646(3) 0.9199(2) 0.9942(2) 0.0186(8) Uani 1.000000 . .
C4 C 0.8116(4) 0.8770(3) 0.9440(3) 0.0172(9) Uani 1.000000 . .
C5 C 0.7241(4) 0.9003(3) 0.9105(3) 0.0178(9) Uani 1.000000 . .
C6 C 0.6843(3) 0.9666(2) 0.9187(2) 0.0159(9) Uani 1.000000 . .
N7 N 0.6854(3) 0.8507(2) 0.8614(2) 0.0168(8) Uani 1.000000 . .
C8 C 0.7531(4) 0.7999(3) 0.8696(3) 0.0179(9) Uani 1.000000 . .
N9 N 0.8327(3) 0.8123(2) 0.9195(2) 0.0183(8) Uani 1.000000 . .
C10 C 0.7079(4) 1.0804(3) 0.9794(3) 0.0225(10) Uani 1.000000 . .
H10a H 0.664(3) 1.0961(9) 0.9367(10) 0.0337(15) Uiso 1.000000 GR .
H10b H 0.672(3) 1.0815(5) 1.0229(14) 0.0337(15) Uiso 1.000000 GR .
H10c H 0.7651(5) 1.1117(5) 0.987(2) 0.0337(15) Uiso 1.000000 GR .
C11 C 0.9565(4) 0.8950(3) 1.0352(3) 0.0238(10) Uani 1.000000 . .
H11a H 0.9680(17) 0.8460(7) 1.0222(18) 0.0358(16) Uiso 1.000000 GR .
H11b H 1.0116(6) 0.9241(14) 1.0229(18) 0.0358(16) Uiso 1.000000 GR .
H11c H 0.9510(12) 0.898(2) 1.0879(3) 0.0358(16) Uiso 1.000000 GR .
C12 C 0.7488(4) 0.9536(3) 0.7483(3) 0.0175(9) Uani 1.000000 . .
C13 C 0.7748(4) 1.0208(3) 0.7742(3) 0.0215(10) Uani 1.000000 . .
H13 H 0.7267(4) 1.0571(3) 0.7706(3) 0.0258(12) Uiso 1.000000 R .
C14 C 0.8695(4) 1.0349(3) 0.8050(3) 0.0283(11) Uani 1.000000 . .
H14 H 0.8863(4) 1.0809(3) 0.8222(3) 0.0340(14) Uiso 1.000000 R .
C15 C 0.9406(4) 0.9821(3) 0.8110(3) 0.0282(11) Uani 1.000000 . .
H15 H 1.0053(4) 0.9917(3) 0.8333(3) 0.0338(14) Uiso 1.000000 R .
C16 C 0.9167(4) 0.9157(3) 0.7845(3) 0.0242(10) Uani 1.000000 . .
H16 H 0.9652(4) 0.8798(3) 0.7881(3) 0.0290(12) Uiso 1.000000 R .
C17 C 0.8217(4) 0.9014(3) 0.7524(3) 0.0190(9) Uani 1.000000 . .
H17 H 0.8061(4) 0.8559(3) 0.7331(3) 0.0228(11) Uiso 1.000000 R .
C18 C 0.5696(3) 1.0124(2) 0.6806(3) 0.0167(9) Uani 1.000000 . .
C19 C 0.5606(4) 1.0288(3) 0.6062(3) 0.0202(9) Uani 1.000000 . .
H19 H 0.5803(4) 0.9956(3) 0.5720(3) 0.0242(11) Uiso 1.000000 R .
C20 C 0.5229(4) 1.0939(3) 0.5817(3) 0.0232(10) Uani 1.000000 . .
H20 H 0.5160(4) 1.1044(3) 0.5309(3) 0.0278(12) Uiso 1.000000 R .
C21 C 0.4954(4) 1.1432(3) 0.6310(3) 0.0238(10) Uani 1.000000 . .
H21 H 0.4712(4) 1.1878(3) 0.6143(3) 0.0286(12) Uiso 1.000000 R .
C22 C 0.5036(4) 1.1271(3) 0.7052(3) 0.0214(10) Uani 1.000000 . .
H22 H 0.4841(4) 1.1607(3) 0.7390(3) 0.0257(12) Uiso 1.000000 R .
C23 C 0.5402(4) 1.0623(3) 0.7305(3) 0.0182(9) Uani 1.000000 . .
H23 H 0.5453(4) 1.0518(3) 0.7813(3) 0.0218(11) Uiso 1.000000 R .
C24 C 0.6328(4) 0.8726(2) 0.6398(3) 0.0168(9) Uani 1.000000 . .
C25 C 0.5677(4) 0.8167(3) 0.6252(3) 0.0188(9) Uani 1.000000 . .
H25 H 0.5165(4) 0.8095(3) 0.6556(3) 0.0226(11) Uiso 1.000000 R .
C26 C 0.5763(4) 0.7714(3) 0.5673(3) 0.0235(10) Uani 1.000000 . .
H26 H 0.5303(4) 0.7343(3) 0.5574(3) 0.0281(12) Uiso 1.000000 R .
C27 C 0.6521(4) 0.7803(3) 0.5237(3) 0.0234(10) Uani 1.000000 . .
H27 H 0.6593(4) 0.7485(3) 0.4847(3) 0.0281(12) Uiso 1.000000 R .
C28 C 0.7175(4) 0.8357(3) 0.5372(3) 0.0244(10) Uani 1.000000 . .
H28 H 0.7694(4) 0.8419(3) 0.5073(3) 0.0293(12) Uiso 1.000000 R .
C29 C 0.7076(4) 0.8824(3) 0.5945(3) 0.0213(10) Uani 1.000000 . .
H29 H 0.7517(4) 0.9209(3) 0.6027(3) 0.0256(12) Uiso 1.000000 R .
C30 C 0.3351(4) 0.9919(2) 0.8090(3) 0.0175(9) Uani 1.000000 . .
C31 C 0.2447(4) 1.0196(3) 0.7775(3) 0.0214(10) Uani 1.000000 . .
H31 H 0.2100(4) 0.9972(3) 0.7363(3) 0.0256(12) Uiso 1.000000 R .
C32 C 0.2058(4) 1.0799(3) 0.8065(3) 0.0242(11) Uani 1.000000 . .
H32 H 0.1443(4) 1.0981(3) 0.7854(3) 0.0290(13) Uiso 1.000000 R .
C33 C 0.2572(4) 1.1134(3) 0.8664(3) 0.0246(11) Uani 1.000000 . .
H33 H 0.2315(4) 1.1552(3) 0.8853(3) 0.0295(13) Uiso 1.000000 R .
C34 C 0.3454(4) 1.0862(3) 0.8986(3) 0.0220(10) Uani 1.000000 . .
H34 H 0.3797(4) 1.1090(3) 0.9398(3) 0.0264(12) Uiso 1.000000 R .
C35 C 0.3841(4) 1.0250(3) 0.8704(3) 0.0195(9) Uani 1.000000 . .
H35 H 0.4441(4) 1.0060(3) 0.8931(3) 0.0234(11) Uiso 1.000000 R .
C36 C 0.3042(4) 0.8431(3) 0.8061(3) 0.0183(9) Uani 1.000000 . .
C37 C 0.3287(4) 0.7723(3) 0.8005(3) 0.0237(10) Uani 1.000000 . .
H37 H 0.3870(4) 0.7595(3) 0.7799(3) 0.0284(12) Uiso 1.000000 R .
C38 C 0.2686(4) 0.7201(3) 0.8250(3) 0.0284(12) Uani 1.000000 . .
H38 H 0.2852(4) 0.6721(3) 0.8197(3) 0.0341(14) Uiso 1.000000 R .
C39 C 0.1851(5) 0.7379(3) 0.8569(3) 0.0304(12) Uani 1.000000 . .
H39 H 0.1447(5) 0.7022(3) 0.8740(3) 0.0365(14) Uiso 1.000000 R .
C40 C 0.1601(4) 0.8084(3) 0.8638(3) 0.0254(11) Uani 1.000000 . .
H40 H 0.1028(4) 0.8209(3) 0.8859(3) 0.0305(13) Uiso 1.000000 R .
C41 C 0.2194(4) 0.8605(3) 0.8383(3) 0.0209(10) Uani 1.000000 . .
H41 H 0.2019(4) 0.9084(3) 0.8429(3) 0.0251(12) Uiso 1.000000 R .
C42 C 0.3470(3) 0.9142(3) 0.6759(3) 0.0194(9) Uani 1.000000 . .
C43 C 0.3417(4) 0.9772(3) 0.6374(3) 0.0243(10) Uani 1.000000 . .
H43 H 0.3577(4) 1.0200(3) 0.6625(3) 0.0291(12) Uiso 1.000000 R .
C44 C 0.3132(4) 0.9779(4) 0.5625(3) 0.0323(13) Uani 1.000000 . .
H44 H 0.3086(4) 1.0213(4) 0.5369(3) 0.0388(15) Uiso 1.000000 R .
C45 C 0.2913(4) 0.9159(4) 0.5249(3) 0.0344(14) Uani 1.000000 . .
H45 H 0.2726(4) 0.9166(4) 0.4735(3) 0.0412(16) Uiso 1.000000 R .
C46 C 0.2968(4) 0.8531(3) 0.5623(3) 0.0311(12) Uani 1.000000 . .
H46 H 0.2815(4) 0.8104(3) 0.5367(3) 0.0373(15) Uiso 1.000000 R .
C47 C 0.3247(4) 0.8517(3) 0.6380(3) 0.0247(10) Uani 1.000000 . .
H47 H 0.3285(4) 0.8082(3) 0.6634(3) 0.0296(13) Uiso 1.000000 R .
Cl2 Cl -0.02885(17) 0.68209(11) 0.93666(13) 0.0580(5) Uani 1.000000 . U
Cl3 Cl 0.0614(2) 0.56659(14) 0.86295(16) 0.0754(7) Uani 1.000000 . .
Cl4 Cl -0.10314(18) 0.54103(13) 0.94370(17) 0.0722(7) Uani 1.000000 . U
C48 C 0.0028(6) 0.5910(4) 0.9390(5) 0.0495(18) Uani 1.000000 . .
H48 H 0.0488(6) 0.5819(4) 0.9842(5) 0.059(2) Uiso 1.000000 R .
Cl5 Cl 0.13363(14) 0.72293(10) 0.61149(11) 0.0506(5) Uani 1.000000 . .
Cl6 Cl -0.02266(15) 0.74049(11) 0.70427(12) 0.0535(5) Uani 1.000000 . .
Cl7 Cl 0.05680(17) 0.86360(12) 0.63609(12) 0.0583(5) Uani 1.000000 . U
C49 C 0.0818(5) 0.7786(3) 0.6730(3) 0.0311(12) Uani 1.000000 . .
H49 H 0.1319(5) 0.7843(3) 0.7166(3) 0.0373(14) Uiso 1.000000 R .
H H 0.530(6) 0.821(4) 0.775(4) 0.05(2) Uiso 1.000000 . .

loop_
_atom_site_aniso_label
_atom_site_aniso_U_11
_atom_site_aniso_U_22
_atom_site_aniso_U_33
_atom_site_aniso_U_12
_atom_site_aniso_U_13
_atom_site_aniso_U_23
Ir1 0.01738(10) 0.01095(10) 0.01209(10) 0.00184(6) -0.00276(6) -0.00037(6)
I1 0.02570(17) 0.01484(15) 0.02564(17) 0.00078(11) 0.00177(12) -0.00444(11)
Cl1 0.0236(5) 0.0178(5) 0.0148(5) 0.0027(4) -0.0005(4) 0.0030(4)
P1 0.0176(5) 0.0114(5) 0.0134(5) 0.0006(4) -0.0031(4) -0.0010(4)
P2 0.0177(5) 0.0122(5) 0.0156(5) 0.0011(4) -0.0030(4) 0.0005(4)
O1 0.0221(17) 0.0158(16) 0.0145(15) 0.0030(13) -0.0031(13) -0.0018(12)
O2 0.0218(17) 0.0234(18) 0.0213(17) -0.0023(14) -0.0034(14) -0.0037(14)
N1 0.0195(19) 0.0159(19) 0.0157(18) 0.0026(15) -0.0014(15) -0.0008(15)
C2 0.018(2) 0.022(2) 0.014(2) -0.0005(18) 0.0008(17) 0.0010(18)
N3 0.0168(19) 0.021(2) 0.0169(19) 0.0033(15) -0.0037(15) -0.0005(16)
C4 0.021(2) 0.018(2) 0.012(2) 0.0020(18) -0.0009(17) 0.0015(17)
C5 0.020(2) 0.017(2) 0.016(2) 0.0015(18) -0.0014(17) -0.0019(17)
C6 0.019(2) 0.015(2) 0.013(2) 0.0015(17) -0.0002(16) 0.0008(16)
N7 0.0201(19) 0.0156(19) 0.0138(18) 0.0022(15) -0.0021(15) -0.0014(14)
C8 0.021(2) 0.015(2) 0.017(2) 0.0001(17) 0.0011(17) -0.0002(17)
N9 0.0193(19) 0.0179(19) 0.0171(19) 0.0027(15) -0.0008(15) -0.0006(15)
C10 0.026(3) 0.015(2) 0.025(3) 0.0020(18) -0.003(2) -0.0030(19)
C11 0.020(2) 0.027(3) 0.023(3) 0.004(2) -0.0053(19) 0.000(2)
C12 0.018(2) 0.018(2) 0.015(2) -0.0024(17) -0.0013(17) 0.0002(17)
C13 0.024(2) 0.017(2) 0.022(2) -0.0014(19) -0.0018(19) -0.0016(19)
C14 0.030(3) 0.025(3) 0.028(3) -0.008(2) -0.006(2) -0.002(2)
C15 0.023(3) 0.033(3) 0.026(3) -0.006(2) -0.007(2) -0.003(2)
C16 0.021(2) 0.028(3) 0.023(2) 0.001(2) -0.0029(19) 0.003(2)
C17 0.023(2) 0.016(2) 0.018(2) 0.0006(18) -0.0002(18) 0.0019(18)
C18 0.018(2) 0.013(2) 0.018(2) -0.0000(16) -0.0031(17) 0.0018(17)
C19 0.025(2) 0.017(2) 0.017(2) 0.0009(18) 0.0001(18) 0.0013(18)
C20 0.027(3) 0.022(2) 0.020(2) 0.001(2) -0.0010(19) 0.006(2)
C21 0.028(3) 0.014(2) 0.027(3) 0.0008(19) -0.004(2) 0.0048(19)
C22 0.024(2) 0.014(2) 0.025(2) 0.0009(18) -0.0009(19) -0.0014(19)
C23 0.020(2) 0.016(2) 0.018(2) 0.0013(17) -0.0019(17) 0.0008(17)
C24 0.022(2) 0.014(2) 0.014(2) 0.0027(17) -0.0029(17) -0.0005(17)
C25 0.020(2) 0.019(2) 0.017(2) -0.0002(18) 0.0001(17) -0.0012(18)
C26 0.031(3) 0.020(2) 0.018(2) -0.002(2) -0.0035(19) -0.0042(19)
C27 0.032(3) 0.021(2) 0.016(2) 0.005(2) -0.0016(19) -0.0041(18)
C28 0.029(3) 0.026(3) 0.018(2) 0.002(2) 0.0032(19) -0.001(2)
C29 0.024(2) 0.020(2) 0.019(2) -0.0026(18) 0.0001(19) -0.0005(18)
C30 0.021(2) 0.010(2) 0.022(2) 0.0002(17) 0.0019(18) 0.0027(17)
C31 0.021(2) 0.017(2) 0.025(2) 0.0003(18) 0.0004(19) 0.0052(19)
C32 0.023(2) 0.017(2) 0.034(3) 0.0062(19) 0.006(2) 0.011(2)
C33 0.031(3) 0.012(2) 0.032(3) 0.0043(18) 0.012(2) 0.0042(19)
C34 0.029(3) 0.014(2) 0.024(2) -0.0030(19) 0.007(2) -0.0022(18)
C35 0.022(2) 0.015(2) 0.021(2) 0.0006(18) 0.0024(18) 0.0010(18)
C36 0.021(2) 0.015(2) 0.017(2) -0.0025(17) -0.0043(17) 0.0008(17)
C37 0.026(3) 0.017(2) 0.027(3) -0.0003(19) -0.003(2) -0.0003(19)
C38 0.031(3) 0.014(2) 0.038(3) -0.001(2) -0.002(2) 0.003(2)
C39 0.036(3) 0.019(3) 0.034(3) -0.008(2) -0.002(2) 0.006(2)
C40 0.027(3) 0.024(3) 0.025(3) -0.003(2) 0.001(2) 0.001(2)
C41 0.026(2) 0.017(2) 0.018(2) -0.0009(19) -0.0036(18) 0.0006(18)
C42 0.014(2) 0.025(3) 0.018(2) -0.0022(18) -0.0042(17) 0.0001(19)
C43 0.020(2) 0.028(3) 0.023(2) -0.002(2) -0.0041(19) 0.005(2)
C44 0.028(3) 0.044(3) 0.024(3) -0.005(2) -0.006(2) 0.013(2)
C45 0.027(3) 0.056(4) 0.018(3) -0.009(3) -0.007(2) 0.004(3)
C46 0.028(3) 0.042(3) 0.023(3) -0.013(2) -0.001(2) -0.008(2)
C47 0.025(3) 0.027(3) 0.021(2) -0.004(2) -0.0002(19) -0.003(2)
Cl2 0.0597(12) 0.0491(11) 0.0658(13) 0.0010(9) 0.0090(10) 0.0005(9)
Cl3 0.0916(18) 0.0603(14) 0.0795(16) -0.0095(13) 0.0336(14) -0.0161(12)
Cl4 0.0556(12) 0.0515(12) 0.111(2) -0.0035(10) 0.0172(13) 0.0128(13)
C48 0.047(4) 0.047(4) 0.056(5) 0.003(3) 0.014(3) 0.006(4)
Cl5 0.0501(10) 0.0434(9) 0.0622(11) -0.0237(8) 0.0238(8) -0.0289(8)
Cl6 0.0486(10) 0.0538(11) 0.0622(11) -0.0244(8) 0.0245(9) -0.0192(9)
Cl7 0.0629(12) 0.0556(11) 0.0599(12) 0.0180(10) 0.0234(10) 0.0206(10)
C49 0.033(3) 0.027(3) 0.034(3) -0.006(2) 0.003(2) -0.003(2)

loop_
_atom_type_symbol
_atom_type_scat_dispersion_real
_atom_type_scat_dispersion_imag
_atom_type_scat_Cromer_Mann_a1
_atom_type_scat_Cromer_Mann_a2
_atom_type_scat_Cromer_Mann_a3
_atom_type_scat_Cromer_Mann_a4
_atom_type_scat_Cromer_Mann_b1
_atom_type_scat_Cromer_Mann_b2
_atom_type_scat_Cromer_Mann_b3
_atom_type_scat_Cromer_Mann_b4
_atom_type_scat_Cromer_Mann_c
_atom_type_scat_source
_atom_type_scat_dispersion_source
C 0.00347 0.00161 2.31000 1.02000 1.58860 0.86500 20.84390 10.20750 0.56870 51.65120 0.215599998832 'International Tables Volume C Table 6.1.1.4 (pp. 500-502)' 'Henke, Gullikson and Davis, At. Data and Nucl. Data Tables, 1993, 54, 2'
Cl 0.14873 0.16029 11.46040 7.19640 6.25560 1.64550 0.01040 1.16620 18.51940 47.77840 -9.55739974976 'International Tables Volume C Table 6.1.1.4 (pp. 500-502)' 'Henke, Gullikson and Davis, At. Data and Nucl. Data Tables, 1993, 54, 2'
I -0.41187 1.83264 20.14720 18.99490 7.51380 2.27350 4.34700 0.38140 27.76600 66.87760 4.07119989395 'International Tables Volume C Table 6.1.1.4 (pp. 500-502)' 'Henke, Gullikson and Davis, At. Data and Nucl. Data Tables, 1993, 54, 2'
H 0.00000 0.00000 0.49300 0.32291 0.14019 0.04081 10.51090 26.12570 3.14236 57.79970 0.0030380000826 'International Tables Volume C Table 6.1.1.4 (pp. 500-502)' 'Henke, Gullikson and Davis, At. Data and Nucl. Data Tables, 1993, 54, 2'
Ir -1.30390 7.98110 27.30490 16.72960 15.61150 5.83377 1.59279 8.86553 0.41792 45.00110 11.4722003937 'International Tables Volume C Table 6.1.1.4 (pp. 500-502)' 'Henke, Gullikson and Davis, At. Data and Nucl. Data Tables, 1993, 54, 2'
O 0.01158 0.00611 3.04850 2.28680 1.54630 0.86700 13.27710 5.70110 0.32390 32.90890 0.250800013542 'International Tables Volume C Table 6.1.1.4 (pp. 500-502)' 'Henke, Gullikson and Davis, At. Data and Nucl. Data Tables, 1993, 54, 2'
N 0.00653 0.00323 12.21260 3.13220 2.01250 1.16630 0.00570 9.89330 28.99750 0.58260 -11.5290002823 'International Tables Volume C Table 6.1.1.4 (pp. 500-502)' 'Henke, Gullikson and Davis, At. Data and Nucl. Data Tables, 1993, 54, 2'
P 0.10434 0.09671 6.43450 4.17910 1.78000 1.49080 1.90670 27.15700 0.52600 68.16450 1.11489999294 'International Tables Volume C Table 6.1.1.4 (pp. 500-502)' 'Henke, Gullikson and Davis, At. Data and Nucl. Data Tables, 1993, 54, 2'

loop_
_geom_angle_atom_site_label_1
_geom_angle_atom_site_label_2
_geom_angle_atom_site_label_3
_geom_angle
_geom_angle_site_symmetry_1
_geom_angle_site_symmetry_3
_geom_angle_publ_flag
P1 Ir1 Cl1 171.52(4) . . ?
P2 Ir1 Cl1 86.73(4) . . ?
P2 Ir1 P1 100.10(4) . . ?
O1 Ir1 Cl1 84.55(9) . . ?
O1 Ir1 P1 88.85(9) . . ?
O1 Ir1 P2 104.39(9) . . ?
N7 Ir1 Cl1 83.93(11) . . ?
N7 Ir1 P1 89.55(12) . . ?
N7 Ir1 P2 169.92(12) . . ?
N7 Ir1 O1 78.52(13) . . ?
H Ir1 Cl1 95(3) . . ?
H Ir1 P1 90(3) . . ?
H Ir1 P2 86(3) . . ?
H Ir1 O1 170(3) . . ?
H Ir1 N7 91(3) . . ?
C12 P1 Ir1 109.76(16) . . ?
C18 P1 Ir1 114.97(16) . . ?
C18 P1 C12 102.6(2) . . ?
C24 P1 Ir1 118.16(17) . . ?
C24 P1 C12 102.9(2) . . ?
C24 P1 C18 106.7(2) . . ?
C30 P2 Ir1 117.42(16) . . ?
C36 P2 Ir1 110.60(16) . . ?
C36 P2 C30 102.7(2) . . ?
C42 P2 Ir1 118.44(16) . . ?
C42 P2 C30 103.5(2) . . ?
C42 P2 C36 102.0(2) . . ?
C6 O1 Ir1 105.4(3) . . ?
C6 N1 C2 124.0(4) . . ?
C10 N1 C2 117.3(4) . . ?
C10 N1 C6 118.7(4) . . ?
N1 C2 O2 120.3(5) . . ?
N3 C2 O2 121.8(4) . . ?
N3 C2 N1 117.9(4) . . ?
C4 N3 C2 119.9(4) . . ?
C11 N3 C2 119.5(4) . . ?
C11 N3 C4 120.6(4) . . ?
C5 C4 N3 118.8(4) . . ?
N9 C4 N3 130.3(4) . . ?
N9 C4 C5 110.8(4) . . ?
C6 C5 C4 125.7(5) . . ?
N7 C5 C4 109.2(4) . . ?
N7 C5 C6 124.8(4) . . ?
N1 C6 O1 124.4(4) . . ?
C5 C6 O1 122.1(4) . . ?
C5 C6 N1 113.5(4) . . ?
C5 N7 Ir1 108.5(3) . . ?
C8 N7 Ir1 149.0(3) . . ?
C8 N7 C5 102.3(4) . . ?
N7 C8 I1 122.2(3) . . ?
N9 C8 I1 121.5(3) . . ?
N9 C8 N7 116.2(4) . . ?
C8 N9 C4 101.5(4) . . ?
H10a C10 N1 109.5 . . ?
H10b C10 N1 109.5 . . ?
H10b C10 H10a 109.5 . . ?
H10c C10 N1 109.5 . . ?
H10c C10 H10a 109.5 . . ?
H10c C10 H10b 109.5 . . ?
H11a C11 N3 109.5 . . ?
H11b C11 N3 109.5 . . ?
H11b C11 H11a 109.5 . . ?
H11c C11 N3 109.5 . . ?
H11c C11 H11a 109.5 . . ?
H11c C11 H11b 109.5 . . ?
C13 C12 P1 121.8(4) . . ?
C17 C12 P1 119.3(4) . . ?
C17 C12 C13 118.6(4) . . ?
H13 C13 C12 119.7(3) . . ?
C14 C13 C12 120.6(5) . . ?
C14 C13 H13 119.7(3) . . ?
H14 C14 C13 119.8(3) . . ?
C15 C14 C13 120.3(5) . . ?
C15 C14 H14 119.8(3) . . ?
H15 C15 C14 120.1(3) . . ?
C16 C15 C14 119.7(5) . . ?
C16 C15 H15 120.1(3) . . ?
H16 C16 C15 119.9(3) . . ?
C17 C16 C15 120.2(5) . . ?
C17 C16 H16 119.9(3) . . ?
C16 C17 C12 120.4(5) . . ?
H17 C17 C12 119.8(3) . . ?
H17 C17 C16 119.8(3) . . ?
C19 C18 P1 123.3(4) . . ?
C23 C18 P1 117.6(4) . . ?
C23 C18 C19 119.1(4) . . ?
H19 C19 C18 119.9(3) . . ?
C20 C19 C18 120.2(5) . . ?
C20 C19 H19 119.9(3) . . ?
H20 C20 C19 119.7(3) . . ?
C21 C20 C19 120.5(5) . . ?
C21 C20 H20 119.7(3) . . ?
H21 C21 C20 120.2(3) . . ?
C22 C21 C20 119.5(5) . . ?
C22 C21 H21 120.2(3) . . ?
H22 C22 C21 119.6(3) . . ?
C23 C22 C21 120.7(5) . . ?
C23 C22 H22 119.6(3) . . ?
C22 C23 C18 119.9(5) . . ?
H23 C23 C18 120.1(3) . . ?
H23 C23 C22 120.1(3) . . ?
C25 C24 P1 119.9(4) . . ?
C29 C24 P1 121.5(4) . . ?
C29 C24 C25 118.6(4) . . ?
H25 C25 C24 119.4(3) . . ?
C26 C25 C24 121.2(5) . . ?
C26 C25 H25 119.4(3) . . ?
H26 C26 C25 120.0(3) . . ?
C27 C26 C25 120.0(5) . . ?
C27 C26 H26 120.0(3) . . ?
H27 C27 C26 120.2(3) . . ?
C28 C27 C26 119.7(5) . . ?
C28 C27 H27 120.2(3) . . ?
H28 C28 C27 119.8(3) . . ?
C29 C28 C27 120.5(5) . . ?
C29 C28 H28 119.8(3) . . ?
C28 C29 C24 120.0(5) . . ?
H29 C29 C24 120.0(3) . . ?
H29 C29 C28 120.0(3) . . ?
C31 C30 P2 121.6(4) . . ?
C35 C30 P2 119.3(4) . . ?
C35 C30 C31 118.9(5) . . ?
H31 C31 C30 119.8(3) . . ?
C32 C31 C30 120.4(5) . . ?
C32 C31 H31 119.8(3) . . ?
H32 C32 C31 120.1(3) . . ?
C33 C32 C31 119.9(5) . . ?
C33 C32 H32 120.1(3) . . ?
H33 C33 C32 119.8(3) . . ?
C34 C33 C32 120.5(5) . . ?
C34 C33 H33 119.8(3) . . ?
H34 C34 C33 120.1(3) . . ?
C35 C34 C33 119.9(5) . . ?
C35 C34 H34 120.1(3) . . ?
C34 C35 C30 120.5(5) . . ?
H35 C35 C30 119.8(3) . . ?
H35 C35 C34 119.8(3) . . ?
C37 C36 P2 120.0(4) . . ?
C41 C36 P2 121.6(4) . . ?
C41 C36 C37 118.4(5) . . ?
H37 C37 C36 119.7(3) . . ?
C38 C37 C36 120.7(5) . . ?
C38 C37 H37 119.7(3) . . ?
H38 C38 C37 119.8(3) . . ?
C39 C38 C37 120.4(5) . . ?
C39 C38 H38 119.8(3) . . ?
H39 C39 C38 120.1(3) . . ?
C40 C39 C38 119.8(5) . . ?
C40 C39 H39 120.1(3) . . ?
H40 C40 C39 120.1(3) . . ?
C41 C40 C39 119.8(5) . . ?
C41 C40 H40 120.1(3) . . ?
C40 C41 C36 120.9(5) . . ?
H41 C41 C36 119.5(3) . . ?
H41 C41 C40 119.5(3) . . ?
C43 C42 P2 121.5(4) . . ?
C47 C42 P2 119.5(4) . . ?
C47 C42 C43 118.9(5) . . ?
H43 C43 C42 119.8(3) . . ?
C44 C43 C42 120.5(5) . . ?
C44 C43 H43 119.8(4) . . ?
H44 C44 C43 119.7(4) . . ?
C45 C44 C43 120.6(6) . . ?
C45 C44 H44 119.7(3) . . ?
H45 C45 C44 120.2(3) . . ?
C46 C45 C44 119.6(5) . . ?
C46 C45 H45 120.2(3) . . ?
H46 C46 C45 119.8(3) . . ?
C47 C46 C45 120.4(6) . . ?
C47 C46 H46 119.8(4) . . ?
C46 C47 C42 120.1(5) . . ?
H47 C47 C42 120.0(3) . . ?
H47 C47 C46 120.0(4) . . ?
Cl3 C48 Cl2 111.7(4) . . ?
Cl4 C48 Cl2 109.4(4) . . ?
Cl4 C48 Cl3 110.5(5) . . ?
H48 C48 Cl2 108.4(3) . . ?
H48 C48 Cl3 108.4(3) . . ?
H48 C48 Cl4 108.4(3) . . ?
Cl6 C49 Cl5 111.1(3) . . ?
Cl7 C49 Cl5 112.3(3) . . ?
Cl7 C49 Cl6 111.9(4) . . ?
H49 C49 Cl5 107.0(2) . . ?
H49 C49 Cl6 107.0(2) . . ?
H49 C49 Cl7 107.0(2) . . ?

loop_
_geom_bond_atom_site_label_1
_geom_bond_atom_site_label_2
_geom_bond_distance
_geom_bond_site_symmetry_2
_geom_bond_publ_flag
Ir1 Cl1 2.3939(11) . ?
Ir1 P1 2.2741(12) . ?
Ir1 P2 2.2879(12) . ?
Ir1 O1 2.373(3) . ?
Ir1 N7 2.106(4) . ?
Ir1 H 1.43(8) . ?
I1 C8 2.067(5) . ?
P1 C12 1.834(5) . ?
P1 C18 1.820(5) . ?
P1 C24 1.820(5) . ?
P2 C30 1.822(5) . ?
P2 C36 1.843(5) . ?
P2 C42 1.840(5) . ?
O1 C6 1.260(6) . ?
O2 C2 1.218(6) . ?
N1 C2 1.420(6) . ?
N1 C6 1.370(6) . ?
N1 C10 1.468(6) . ?
C2 N3 1.379(6) . ?
N3 C4 1.377(6) . ?
N3 C11 1.469(6) . ?
C4 C5 1.358(7) . ?
C4 N9 1.352(6) . ?
C5 C6 1.388(7) . ?
C5 N7 1.372(6) . ?
N7 C8 1.334(6) . ?
C8 N9 1.364(6) . ?
C10 H10a 0.9800 . ?
C10 H10b 0.9800 . ?
C10 H10c 0.9800 . ?
C11 H11a 0.9800 . ?
C11 H11b 0.9800 . ?
C11 H11c 0.9800 . ?
C12 C13 1.397(7) . ?
C12 C17 1.402(7) . ?
C13 H13 0.9500 . ?
C13 C14 1.381(7) . ?
C14 H14 0.9500 . ?
C14 C15 1.393(8) . ?
C15 H15 0.9500 . ?
C15 C16 1.381(8) . ?
C16 H16 0.9500 . ?
C16 C17 1.391(7) . ?
C17 H17 0.9500 . ?
C18 C19 1.395(7) . ?
C18 C23 1.408(7) . ?
C19 H19 0.9500 . ?
C19 C20 1.397(7) . ?
C20 H20 0.9500 . ?
C20 C21 1.384(8) . ?
C21 H21 0.9500 . ?
C21 C22 1.389(7) . ?
C22 H22 0.9500 . ?
C22 C23 1.391(7) . ?
C23 H23 0.9500 . ?
C24 C25 1.394(7) . ?
C24 C29 1.398(7) . ?
C25 H25 0.9500 . ?
C25 C26 1.384(7) . ?
C26 H26 0.9500 . ?
C26 C27 1.386(8) . ?
C27 H27 0.9500 . ?
C27 C28 1.386(8) . ?
C28 H28 0.9500 . ?
C28 C29 1.396(7) . ?
C29 H29 0.9500 . ?
C30 C31 1.408(7) . ?
C30 C35 1.397(7) . ?
C31 H31 0.9500 . ?
C31 C32 1.394(7) . ?
C32 H32 0.9500 . ?
C32 C33 1.395(8) . ?
C33 H33 0.9500 . ?
C33 C34 1.383(8) . ?
C34 H34 0.9500 . ?
C34 C35 1.402(7) . ?
C35 H35 0.9500 . ?
C36 C37 1.397(7) . ?
C36 C41 1.395(7) . ?
C37 H37 0.9500 . ?
C37 C38 1.393(8) . ?
C38 H38 0.9500 . ?
C38 C39 1.378(9) . ?
C39 H39 0.9500 . ?
C39 C40 1.395(8) . ?
C40 H40 0.9500 . ?
C40 C41 1.392(7) . ?
C41 H41 0.9500 . ?
C42 C43 1.389(7) . ?
C42 C47 1.396(7) . ?
C43 H43 0.9500 . ?
C43 C44 1.389(7) . ?
C44 H44 0.9500 . ?
C44 C45 1.385(9) . ?
C45 H45 0.9500 . ?
C45 C46 1.377(9) . ?
C46 H46 0.9500 . ?
C46 C47 1.400(8) . ?
C47 H47 0.9500 . ?
Cl2 C48 1.786(8) . ?
Cl3 C48 1.747(8) . ?
Cl4 C48 1.740(8) . ?
C48 H48 1.0000 . ?
Cl5 C49 1.754(6) . ?
Cl6 C49 1.751(6) . ?
Cl7 C49 1.773(6) . ?
C49 H49 1.0000 . ?

loop_
_geom_torsion_atom_site_label_1
_geom_torsion_atom_site_label_2
_geom_torsion_atom_site_label_3
_geom_torsion_atom_site_label_4
_geom_torsion
_geom_torsion_site_symmetry_1
_geom_torsion_site_symmetry_2
_geom_torsion_site_symmetry_3
_geom_torsion_site_symmetry_4
_geom_torsion_publ_flag
Ir1 O1 C6 N1 -179.1(3) . . . . ?
Ir1 O1 C6 C5 2.4(3) . . . . ?
Ir1 N7 C5 C4 177.8(3) . . . . ?
Ir1 N7 C5 C6 -8.2(4) . . . . ?
Ir1 N7 C8 I1 9.2(7) . . . . ?
Ir1 N7 C8 N9 -175.0(7) . . . . ?
I1 C8 N7 C5 -176.0(4) . . . . ?
I1 C8 N9 C4 175.6(4) . . . . ?
P1 C12 C13 C14 172.3(4) . . . . ?
P1 C12 C17 C16 -171.5(4) . . . . ?
P1 C18 C19 C20 -178.4(4) . . . . ?
P1 C18 C23 C22 177.9(4) . . . . ?
P1 C24 C25 C26 -178.7(4) . . . . ?
P1 C24 C29 C28 177.2(4) . . . . ?
P2 C30 C31 C32 177.6(4) . . . . ?
P2 C30 C35 C34 -178.6(4) . . . . ?
P2 C36 C37 C38 178.9(4) . . . . ?
P2 C36 C41 C40 -177.8(4) . . . . ?
P2 C42 C43 C44 179.2(4) . . . . ?
P2 C42 C47 C46 -178.8(4) . . . . ?
O1 C6 N1 C2 178.7(4) . . . . ?
O1 C6 N1 C10 0.1(6) . . . . ?
O1 C6 C5 C4 176.9(5) . . . . ?
O1 C6 C5 N7 3.9(6) . . . . ?
O2 C2 N1 C6 -176.5(4) . . . . ?
O2 C2 N1 C10 2.0(6) . . . . ?
O2 C2 N3 C4 179.2(5) . . . . ?
O2 C2 N3 C11 1.0(6) . . . . ?
N1 C2 N3 C4 -1.8(5) . . . . ?
N1 C2 N3 C11 -180.0(4) . . . . ?
N1 C6 C5 C4 -1.8(5) . . . . ?
N1 C6 C5 N7 -174.8(4) . . . . ?
C2 N3 C4 C5 -2.2(5) . . . . ?
C2 N3 C4 N9 176.6(4) . . . . ?
N3 C4 C5 C6 4.2(6) . . . . ?
N3 C4 C5 N7 178.2(5) . . . . ?
N3 C4 N9 C8 -178.2(6) . . . . ?
C4 C5 N7 C8 0.6(5) . . . . ?
C4 N9 C8 N7 -0.3(4) . . . . ?
C5 N7 C8 N9 -0.2(4) . . . . ?
C12 C13 C14 C15 -0.3(6) . . . . ?
C12 C17 C16 C15 -1.6(6) . . . . ?
C13 C14 C15 C16 1.6(7) . . . . ?
C14 C15 C16 C17 -0.6(7) . . . . ?
C18 C19 C20 C21 1.1(6) . . . . ?
C18 C23 C22 C21 0.2(6) . . . . ?
C19 C20 C21 C22 -1.4(6) . . . . ?
C20 C21 C22 C23 0.8(6) . . . . ?
C24 C25 C26 C27 1.6(6) . . . . ?
C24 C29 C28 C27 1.5(6) . . . . ?
C25 C26 C27 C28 -1.7(6) . . . . ?
C26 C27 C28 C29 0.2(6) . . . . ?
C30 C31 C32 C33 0.8(6) . . . . ?
C30 C35 C34 C33 1.1(6) . . . . ?
C31 C32 C33 C34 -1.7(6) . . . . ?
C32 C33 C34 C35 0.7(6) . . . . ?
C36 C37 C38 C39 -1.7(6) . . . . ?
C36 C41 C40 C39 -0.4(6) . . . . ?
C37 C38 C39 C40 0.8(7) . . . . ?
C38 C39 C40 C41 0.3(7) . . . . ?
C42 C43 C44 C45 -1.2(6) . . . . ?
C42 C47 C46 C45 0.2(6) . . . . ?
C43 C44 C45 C46 0.8(7) . . . . ?
C44 C45 C46 C47 -0.3(7) . . . . ?

loop_
_restr_U_iso_atom_site_label
_restr_U_iso_weight_param
Cl2 0.2000
Cl4 0.2000
Cl7 0.2000
